data_1575833
loop_
_publ_author_name
'Downes, Thomas D.'
'Jones, S. Paul'
'Firth, James D.'
'Darby, John F.'
'Gilio, Amelia K.'
'Klein, Hanna F.'
'Wang, Xinyu'
'Blakemore, David C.'
'De Fusco, Claudia'
'Roughley, Stephen D.'
'Vidler, Lewis R.'
'Whatton, Maria Ann'
'Woolford, Alison J.-A.'
'Wrigley, Gail L.'
'Hubbard, Roderick E.'
'Wu, Liang'
'Davies, Gideon J.'
'O'Brien, Peter'

_publ_section_title
;
 Design, modular synthesis and screening of 58 shape-diverse 3-D
 fragments.
;
_journal_issue 42
_journal_name_full 'Chemical science'
_journal_page_first 20030
_journal_page_last 20041
_journal_paper_doi 10.1039/d5sc05819h
_journal_volume 16
_journal_year 2025
_chemical_formula_moiety 'C10 H12 O2 S'
_chemical_formula_sum 'C10 H12 O2 S'
_chemical_formula_weight 196.26
_space_group_crystal_system monoclinic
_space_group_IT_number 14
_space_group_name_Hall '-P 2ybc'
_space_group_name_H-M_alt 'P 1 21/c 1'
_atom_sites_solution_hydrogens mixed
_atom_sites_solution_primary dual
_audit_block_doi 10.5517/ccdc.csd.cc28crm1
_audit_creation_date 2019-12-06
_audit_creation_method
;
Olex2 1.2
(compiled 2018.05.29 svn.r3508 for OlexSys, GUI svn.r5506)
;
_audit_update_record
;
2021-07-15 deposited with the CCDC.	2025-09-19 downloaded from the CCDC.
;
_cell_angle_alpha 90
_cell_angle_beta 91.998(4)
_cell_angle_gamma 90
_cell_formula_units_Z 4
_cell_length_a 5.3862(2)
_cell_length_b 6.8010(3)
_cell_length_c 24.9772(13)
_cell_measurement_reflns_used 1636
_cell_measurement_temperature 109.95(10)
_cell_measurement_theta_max 70.4410
_cell_measurement_theta_min 3.5410
_cell_volume 914.40(7)
_computing_cell_refinement 'CrysAlisPro 1.171.40.53 (Rigaku OD, 2019)'
_computing_data_collection 'CrysAlisPro 1.171.40.53 (Rigaku OD, 2019)'
_computing_data_reduction 'CrysAlisPro 1.171.40.53 (Rigaku OD, 2019)'
_computing_molecular_graphics 'Olex2 (Dolomanov et al., 2009)'
_computing_publication_material 'Olex2 (Dolomanov et al., 2009)'
_computing_structure_refinement 'ShelXL (Sheldrick, 2015)'
_computing_structure_solution 'ShelXT (Sheldrick, 2015)'
_diffrn_ambient_environment N~2~
_diffrn_ambient_temperature 109.95(10)
_diffrn_detector 'CCD plate'
_diffrn_detector_area_resol_mean 16.1450
_diffrn_detector_type Eos
_diffrn_measured_fraction_theta_full 1.000
_diffrn_measured_fraction_theta_max 1.000
_diffrn_measurement_details
;
List of Runs (angles in degrees, time in seconds):

  # Type    Start    End  Width  t~exp~   \w     \q     \k     \f   Frames
#--------------------------------------------------------------------------
  1  \w     -9.00  29.00   1.00    1.00    --    0.00 -77.00-180.00   38
  2  \w     17.00  42.00   1.00    1.00    --    0.00  77.00 -30.00   25
  3  \w    -20.00   6.00   1.00    1.00    --    0.00 -77.00  90.00   26
  4  \w     28.00 121.00   1.00    1.50    --   54.00  37.00 -30.00   93
  5  \w     28.00 100.00   1.00    1.50    --   54.00-125.00  30.00   72
  6  \w     49.00  75.00   1.00    1.50    --   54.00 -77.00-180.00   26
  7  \w     38.00  93.00   1.00    1.50    --   54.00  57.00 120.00   55
  8  \w     39.00  97.00   1.00    3.00    --  108.00 -91.00   0.00   58
  9  \w     36.00 103.00   1.00    3.00    --  108.00-111.00 -60.00   67
 10  \w     75.00 101.00   1.00    3.00    --  108.00-111.00   0.00   26
 11  \w     37.00  94.00   1.00    3.00    --  108.00 -91.00  90.00   57
 12  \w     67.00 137.00   1.00    3.00    --  108.00 178.00 -60.00   70
 13  \w     86.00 169.00   1.00    3.00    --  108.00  63.00 120.00   83
 14  \w    127.00 154.00   1.00    3.00    --  108.00 111.00 -90.00   27
 15  \w    113.00 173.00   1.00    3.00    --  108.00  77.00  60.00   60
 16  \w     39.00  66.00   1.00    3.00    --  108.00-111.00   0.00   27
;
_diffrn_measurement_device 'four-circle diffractometer'
_diffrn_measurement_device_type 'SuperNova, Dual, Cu at home/near, Eos'
_diffrn_measurement_method '\w scans'
_diffrn_orient_matrix_type 'CrysAlisPro convention (1999,Acta A55,543-557)'
_diffrn_orient_matrix_UB_11 -0.0623662000
_diffrn_orient_matrix_UB_12 -0.0608225000
_diffrn_orient_matrix_UB_13 0.0573991000
_diffrn_orient_matrix_UB_21 0.1684789000
_diffrn_orient_matrix_UB_22 -0.1818381000
_diffrn_orient_matrix_UB_23 -0.0045187000
_diffrn_orient_matrix_UB_31 0.2229068000
_diffrn_orient_matrix_UB_32 0.1205736000
_diffrn_orient_matrix_UB_33 0.0221736000
_diffrn_radiation_monochromator mirror
_diffrn_radiation_probe x-ray
_diffrn_radiation_type CuK\a
_diffrn_radiation_wavelength 1.54184
_diffrn_reflns_av_R_equivalents 0.0172
_diffrn_reflns_av_unetI/netI 0.0253
_diffrn_reflns_Laue_measured_fraction_full 1.000
_diffrn_reflns_Laue_measured_fraction_max 1.000
_diffrn_reflns_limit_h_max 6
_diffrn_reflns_limit_h_min -6
_diffrn_reflns_limit_k_max 8
_diffrn_reflns_limit_k_min -6
_diffrn_reflns_limit_l_max 29
_diffrn_reflns_limit_l_min -25
_diffrn_reflns_number 2995
_diffrn_reflns_point_group_measured_fraction_full 1.000
_diffrn_reflns_point_group_measured_fraction_max 1.000
_diffrn_reflns_theta_full 67.046
_diffrn_reflns_theta_max 67.046
_diffrn_reflns_theta_min 3.541
_diffrn_source 'micro-focus sealed X-ray tube'
_diffrn_source_type 'SuperNova (Cu) X-ray Source'
_exptl_absorpt_coefficient_mu 2.837
_exptl_absorpt_correction_T_max 1.000
_exptl_absorpt_correction_T_min 0.617
_exptl_absorpt_correction_type gaussian
_exptl_absorpt_process_details
;
CrysAlisPro 1.171.40.53 (Rigaku Oxford Diffraction, 2019)
Numerical absorption correction based on gaussian integration over
			a multifaceted crystal model
Empirical absorption correction using spherical harmonics,
 implemented in SCALE3 ABSPACK scaling algorithm.
;
_exptl_crystal_colour 'clear light yellow'
_exptl_crystal_colour_lustre clear
_exptl_crystal_colour_modifier light
_exptl_crystal_colour_primary yellow
_exptl_crystal_density_diffrn 1.426
_exptl_crystal_description plate
_exptl_crystal_F_000 416
_exptl_crystal_recrystallization_method 'crystallisation from chloroform and pentane'
_exptl_crystal_size_max 0.279
_exptl_crystal_size_mid 0.116
_exptl_crystal_size_min 0.022
_refine_diff_density_max 0.322
_refine_diff_density_min -0.201
_refine_diff_density_rms 0.044
_refine_ls_extinction_method none
_refine_ls_goodness_of_fit_ref 1.032
_refine_ls_hydrogen_treatment mixed
_refine_ls_matrix_type full
_refine_ls_number_parameters 173
_refine_ls_number_reflns 1636
_refine_ls_number_restraints 0
_refine_ls_restrained_S_all 1.032
_refine_ls_R_factor_all 0.0361
_refine_ls_R_factor_gt 0.0306
_refine_ls_shift/su_max 0.000
_refine_ls_shift/su_mean 0.000
_refine_ls_structure_factor_coef Fsqd
_refine_ls_weighting_details 'w=1/[\s^2^(Fo^2^)+(0.0365P)^2^+0.3646P] where P=(Fo^2^+2Fc^2^)/3'
_refine_ls_weighting_scheme calc
_refine_ls_wR_factor_gt 0.0731
_refine_ls_wR_factor_ref 0.0781
_reflns_Friedel_coverage 0.000
_reflns_number_gt 1452
_reflns_number_total 1636
_reflns_threshold_expression 'I > 2\s(I)'
_cod_data_source_file d5sc05819h2.cif
_cod_data_source_block paob1924
_cod_depositor_comments 'Adding full bibliography for 1575833--1575834.cif.'
_cod_original_cell_volume 914.40(8)
_cod_database_code 1575833
_shelx_shelxl_version_number 2018/3
_chemical_oxdiff_formula 'C10 H10 O2 S1'
_chemical_oxdiff_usercomment 'Tom Downes TD 4/98'
_shelx_space_group_comment
;
The symmetry employed for this shelxl refinement is uniquely defined
by the following loop, which should always be used as a source of
symmetry information in preference to the above space-group names.
They are only intended as comments.
;
_reflns_odcompleteness_completeness 99.89
_reflns_odcompleteness_iscentric 1
_reflns_odcompleteness_theta 66.97
_olex2_refinement_description
;
1. Fixed Uiso
 At 1.2 times of:
  All C(H) groups
2. Uiso/Uaniso restraints and constraints
Uanis(S1A) = Uanis(C9)
Uanis(C9A) = Uanis(S1)
3. Others
 Sof(C9A)=Sof(H9A)=Sof(S1A)=1-FVAR(1)
 Sof(C9)=Sof(H9)=Sof(S1)=FVAR(1)
4.a Aromatic/amide H refined with riding coordinates:
 C9A(H9A)
;
_olex2_date_sample_data_collection 2019-12-02
_olex2_date_sample_submission 2019-11-28
_olex2_exptl_crystal_mounting_method 'oil on 200 micrometre micromount'
_olex2_submission_original_sample_id 'TD 4/98'
_olex2_submission_special_instructions 'No special instructions were received'
_oxdiff_exptl_absorpt_empirical_details
;
Empirical correction (ABSPACK) includes:
- Absorption correction using spherical harmonics
- Frame scaling
;
_oxdiff_exptl_absorpt_empirical_full_max 1.151
_oxdiff_exptl_absorpt_empirical_full_min 0.842

loop_
_space_group_symop_operation_xyz
'x, y, z'
'-x, y+1/2, -z+1/2'
'-x, -y, -z'
'x, -y-1/2, z-1/2'

loop_
_atom_site_label
_atom_site_type_symbol
_atom_site_fract_x
_atom_site_fract_y
_atom_site_fract_z
_atom_site_U_iso_or_equiv
_atom_site_adp_type
_atom_site_occupancy
_atom_site_site_symmetry_order
_atom_site_calc_flag
_atom_site_refinement_flags_posn
_atom_site_refinement_flags_adp
_atom_site_refinement_flags_occupancy
_atom_site_disorder_assembly
_atom_site_disorder_group
C1 C 0.8084(3) 0.3111(2) 0.45733(6) 0.0163(3) Uani 1 1 d . . . . .
C2 C 0.6540(3) 0.1614(2) 0.42645(6) 0.0170(3) Uani 1 1 d . . . . .
H2 H 0.482(3) 0.177(3) 0.4372(7) 0.022(5) Uiso 1 1 d . . . . .
C3 C 0.7499(3) -0.0485(2) 0.43955(6) 0.0215(3) Uani 1 1 d . . . . .
H3A H 0.612(4) -0.140(3) 0.4328(8) 0.027(5) Uiso 1 1 d . . . . .
H3B H 0.797(4) -0.059(3) 0.4764(8) 0.031(5) Uiso 1 1 d . . . . .
C4 C 0.9570(3) -0.0887(2) 0.39969(7) 0.0244(4) Uani 1 1 d . . . . .
H4A H 1.119(4) -0.077(3) 0.4176(8) 0.035(5) Uiso 1 1 d . . . . .
H4B H 0.941(4) -0.219(3) 0.3863(8) 0.038(6) Uiso 1 1 d . . . . .
C5 C 0.9279(3) 0.0675(2) 0.35503(6) 0.0191(3) Uani 1 1 d . . . . .
H5A H 1.064(3) 0.163(3) 0.3586(7) 0.022(5) Uiso 1 1 d . . . . .
H5B H 0.927(3) 0.010(3) 0.3191(7) 0.023(5) Uiso 1 1 d . . . . .
C6 C 0.6798(3) 0.1710(2) 0.36511(6) 0.0160(3) Uani 1 1 d . . . . .
H6 H 0.544(3) 0.081(3) 0.3513(7) 0.016(4) Uiso 1 1 d . . . . .
C7 C 0.6407(3) 0.3688(2) 0.33904(6) 0.0159(3) Uani 1 1 d . . . . .
C8 C 0.7818(3) 0.4424(2) 0.29843(6) 0.0186(3) Uani 1 1 d . . . . .
H8 H 0.918(4) 0.389(3) 0.2845(8) 0.028(5) Uiso 1 1 d . . . . .
C9 C 0.429(3) 0.6512(18) 0.3161(6) 0.0217(12) Uani 0.749(2) 1 d . . P A 1
H9 H 0.296(6) 0.775(5) 0.3119(11) 0.029(8) Uiso 0.749(2) 1 d . . P A 1
C9A C 0.678(3) 0.6120(19) 0.2758(7) 0.0190(2) Uani 0.251(2) 1 d . . P A 2
H9A H 0.739272 0.677461 0.246412 0.023 Uiso 0.251(2) 1 calc R . P A 2
C10 C 0.4367(3) 0.4928(2) 0.34899(6) 0.0201(3) Uani 1 1 d . . . . .
H10 H 0.322(3) 0.471(3) 0.3746(7) 0.024(5) Uiso 1 1 d . . . . .
O1 O 1.0034(2) 0.38016(18) 0.44225(4) 0.0280(3) Uani 1 1 d . . . . .
O2 O 0.7177(2) 0.35550(18) 0.50384(5) 0.0273(3) Uani 1 1 d . . . . .
H2A H 0.823(5) 0.450(4) 0.5226(11) 0.070(8) Uiso 1 1 d . . . . .
S1 S 0.66999(19) 0.65555(10) 0.27214(4) 0.0190(2) Uani 0.749(2) 1 d . . P A 1
S1A S 0.406(2) 0.6881(12) 0.3117(4) 0.0217(12) Uani 0.251(2) 1 d . . P A 2

loop_
_atom_site_aniso_label
_atom_site_aniso_U_11
_atom_site_aniso_U_22
_atom_site_aniso_U_33
_atom_site_aniso_U_23
_atom_site_aniso_U_13
_atom_site_aniso_U_12
C1 0.0175(7) 0.0177(7) 0.0138(7) 0.0037(6) 0.0013(5) 0.0025(6)
C2 0.0151(7) 0.0200(8) 0.0160(7) 0.0024(6) 0.0012(5) -0.0022(6)
C3 0.0241(8) 0.0193(8) 0.0207(8) 0.0050(6) -0.0031(6) -0.0048(6)
C4 0.0259(8) 0.0198(8) 0.0272(9) 0.0035(7) -0.0020(7) 0.0034(6)
C5 0.0210(7) 0.0167(7) 0.0196(8) -0.0011(6) 0.0014(6) 0.0014(6)
C6 0.0172(7) 0.0162(7) 0.0147(7) -0.0001(6) -0.0004(5) -0.0025(5)
C7 0.0171(7) 0.0176(7) 0.0128(7) -0.0021(5) -0.0029(5) -0.0025(6)
C8 0.0190(7) 0.0204(8) 0.0164(7) -0.0015(6) 0.0013(6) -0.0012(6)
C9 0.023(2) 0.018(3) 0.0237(16) 0.0049(18) 0.0005(12) 0.001(2)
C9A 0.0211(3) 0.0174(5) 0.0185(3) 0.0054(3) 0.0009(2) 0.0009(3)
C10 0.0188(7) 0.0212(8) 0.0204(8) -0.0025(6) 0.0022(6) -0.0021(6)
O1 0.0261(6) 0.0381(7) 0.0202(6) -0.0099(5) 0.0077(5) -0.0143(5)
O2 0.0263(6) 0.0354(7) 0.0208(6) -0.0091(5) 0.0087(5) -0.0098(5)
S1 0.0211(3) 0.0174(5) 0.0185(3) 0.0054(3) 0.0009(2) 0.0009(3)
S1A 0.023(2) 0.018(3) 0.0237(16) 0.0049(18) 0.0005(12) 0.001(2)

loop_
_atom_type_symbol
_atom_type_description
_atom_type_scat_dispersion_real
_atom_type_scat_dispersion_imag
_atom_type_scat_source
C C 0.0181 0.0091 'International Tables Vol C Tables 4.2.6.8 and 6.1.1.4'
H H 0.0000 0.0000 'International Tables Vol C Tables 4.2.6.8 and 6.1.1.4'
O O 0.0492 0.0322 'International Tables Vol C Tables 4.2.6.8 and 6.1.1.4'
S S 0.3331 0.5567 'International Tables Vol C Tables 4.2.6.8 and 6.1.1.4'

loop_
_citation_id
_citation_doi
_citation_year
1 10.26434/chemrxiv-2025-mxs07 2025

loop_
_exptl_crystal_face_index_h
_exptl_crystal_face_index_k
_exptl_crystal_face_index_l
_exptl_crystal_face_perp_dist
0 0 -1 0.0061
0 0 1 0.0155
1 1 2 0.0571
-1 -1 -2 0.0443
0 -2 -1 0.0974
1 0 2 0.0943
-1 0 -2 0.0309

loop_
_geom_angle_atom_site_label_1
_geom_angle_atom_site_label_2
_geom_angle_atom_site_label_3
_geom_angle
_geom_angle_site_symmetry_1
_geom_angle_site_symmetry_3
_geom_angle_publ_flag
O1 C1 C2 124.45(14) . . ?
O1 C1 O2 122.37(14) . . ?
O2 C1 C2 113.12(13) . . ?
C1 C2 H2 107.3(11) . . ?
C1 C2 C3 109.89(12) . . ?
C1 C2 C6 114.28(12) . . ?
C3 C2 H2 110.6(11) . . ?
C6 C2 H2 112.7(11) . . ?
C6 C2 C3 102.01(12) . . ?
C2 C3 H3A 107.8(11) . . ?
C2 C3 H3B 110.5(13) . . ?
H3A C3 H3B 107.1(16) . . ?
C4 C3 C2 105.65(12) . . ?
C4 C3 H3A 109.7(11) . . ?
C4 C3 H3B 116.0(12) . . ?
C3 C4 H4A 110.3(12) . . ?
C3 C4 H4B 109.5(13) . . ?
H4A C4 H4B 107.9(17) . . ?
C5 C4 C3 106.63(12) . . ?
C5 C4 H4A 110.1(12) . . ?
C5 C4 H4B 112.4(13) . . ?
C4 C5 H5A 109.5(11) . . ?
C4 C5 H5B 112.7(11) . . ?
H5A C5 H5B 109.0(15) . . ?
C6 C5 C4 105.26(12) . . ?
C6 C5 H5A 109.4(10) . . ?
C6 C5 H5B 110.9(11) . . ?
C2 C6 H6 103.0(10) . . ?
C5 C6 C2 104.56(12) . . ?
C5 C6 H6 107.0(10) . . ?
C7 C6 C2 116.80(12) . . ?
C7 C6 C5 116.54(12) . . ?
C7 C6 H6 107.8(10) . . ?
C8 C7 C6 124.66(13) . . ?
C8 C7 C10 111.32(14) . . ?
C10 C7 C6 123.66(13) . . ?
C7 C8 H8 127.8(13) . . ?
C7 C8 C9A 112.0(7) . . ?
C7 C8 S1 113.42(12) . . ?
C9A C8 H8 120.0(14) . . ?
S1 C8 H8 118.7(13) . . ?
C10 C9 H9 132(2) . . ?
C10 C9 S1 112.9(9) . . ?
S1 C9 H9 115(2) . . ?
C8 C9A H9A 124.6 . . ?
C8 C9A S1A 110.8(9) . . ?
S1A C9A H9A 124.6 . . ?
C7 C10 H10 124.9(12) . . ?
C7 C10 S1A 116.8(4) . . ?
C9 C10 C7 112.1(7) . . ?
C9 C10 H10 123.0(14) . . ?
S1A C10 H10 118.4(13) . . ?
C1 O2 H2A 110.6(15) . . ?
C8 S1 C9 90.2(4) . . ?
C10 S1A C9A 89.0(6) . . ?

loop_
_geom_bond_atom_site_label_1
_geom_bond_atom_site_label_2
_geom_bond_distance
_geom_bond_site_symmetry_2
_geom_bond_publ_flag
C1 C2 1.509(2) . ?
C1 O1 1.2222(19) . ?
C1 O2 1.3109(19) . ?
C2 H2 0.978(18) . ?
C2 C3 1.549(2) . ?
C2 C6 1.544(2) . ?
C3 H3A 0.98(2) . ?
C3 H3B 0.95(2) . ?
C3 C4 1.545(2) . ?
C4 H4A 0.97(2) . ?
C4 H4B 0.95(2) . ?
C4 C5 1.545(2) . ?
C5 H5A 0.982(19) . ?
C5 H5B 0.979(19) . ?
C5 C6 1.539(2) . ?
C6 H6 1.005(17) . ?
C6 C7 1.506(2) . ?
C7 C8 1.382(2) . ?
C7 C10 1.414(2) . ?
C8 H8 0.90(2) . ?
C8 C9A 1.392(13) . ?
C8 S1 1.6931(16) . ?
C9 H9 1.11(3) . ?
C9 C10 1.354(12) . ?
C9 S1 1.732(17) . ?
C9A H9A 0.9300 . ?
C9A S1A 1.82(2) . ?
C10 H10 0.917(19) . ?
C10 S1A 1.627(7) . ?
O2 H2A 0.97(3) . ?

loop_
_geom_hbond_atom_site_label_D
_geom_hbond_atom_site_label_H
_geom_hbond_atom_site_label_A
_geom_hbond_distance_DH
_geom_hbond_distance_HA
_geom_hbond_distance_DA
_geom_hbond_angle_DHA
_geom_hbond_site_symmetry_A
_geom_hbond_publ_flag
O2 H2A O1 0.97(3) 1.71(3) 2.6760(16) 177(2) 3_766 yes

loop_
_geom_torsion_atom_site_label_1
_geom_torsion_atom_site_label_2
_geom_torsion_atom_site_label_3
_geom_torsion_atom_site_label_4
_geom_torsion
_geom_torsion_site_symmetry_1
_geom_torsion_site_symmetry_2
_geom_torsion_site_symmetry_3
_geom_torsion_site_symmetry_4
_geom_torsion_publ_flag
C1 C2 C3 C4 -87.46(15) . . . . ?
C1 C2 C6 C5 78.42(15) . . . . ?
C1 C2 C6 C7 -52.01(17) . . . . ?
C2 C3 C4 C5 -15.65(16) . . . . ?
C2 C6 C7 C8 139.43(14) . . . . ?
C2 C6 C7 C10 -48.10(19) . . . . ?
C3 C2 C6 C5 -40.10(14) . . . . ?
C3 C2 C6 C7 -170.53(12) . . . . ?
C3 C4 C5 C6 -9.28(16) . . . . ?
C4 C5 C6 C2 30.87(15) . . . . ?
C4 C5 C6 C7 161.45(12) . . . . ?
C5 C6 C7 C8 14.9(2) . . . . ?
C5 C6 C7 C10 -172.65(14) . . . . ?
C6 C2 C3 C4 34.14(14) . . . . ?
C6 C7 C8 C9A 169.6(7) . . . . ?
C6 C7 C8 S1 172.68(12) . . . . ?
C6 C7 C10 C9 -172.8(7) . . . . ?
C6 C7 C10 S1A -172.5(4) . . . . ?
C7 C8 C9A S1A 4.8(11) . . . . ?
C7 C8 S1 C9 0.4(5) . . . . ?
C7 C10 S1A C9A 1.6(7) . . . . ?
C8 C7 C10 C9 0.6(7) . . . . ?
C8 C7 C10 S1A 0.8(4) . . . . ?
C8 C9A S1A C10 -3.6(10) . . . . ?
C10 C7 C8 C9A -3.7(7) . . . . ?
C10 C7 C8 S1 -0.60(17) . . . . ?
C10 C9 S1 C8 0.0(9) . . . . ?
O1 C1 C2 C3 85.79(18) . . . . ?
O1 C1 C2 C6 -28.2(2) . . . . ?
O2 C1 C2 C3 -91.53(15) . . . . ?
O2 C1 C2 C6 154.52(13) . . . . ?
S1 C9 C10 C7 -0.3(11) . . . . ?

loop_
_exptl_oxdiff_crystal_face_indexfrac_h
_exptl_oxdiff_crystal_face_indexfrac_k
_exptl_oxdiff_crystal_face_indexfrac_l
_exptl_oxdiff_crystal_face_x
_exptl_oxdiff_crystal_face_y
_exptl_oxdiff_crystal_face_z
-0.0001 -0.0010 -0.9996 -0.0573 0.0047 -0.0223
0.0001 0.0010 0.9996 0.0573 -0.0047 0.0223
1.0032 0.9996 1.9868 -0.0093 -0.0217 0.3882
-1.0032 -0.9996 -1.9868 0.0093 0.0217 -0.3882
-0.0054 -1.9987 -0.9873 0.0652 0.3670 -0.2641
1.0005 0.0007 1.9930 0.0520 0.1594 0.2673
-1.0005 -0.0007 -1.9930 -0.0520 -0.1594 -0.2673
